data_1514357
loop_
_publ_author_name
'Su, Yijin'
'Zhang, Yanwei'
'Akhmedov, Novruz G.'
'Petersen, Jeffrey L.'
'Shi, Xiaodong'

_publ_section_title
;
 Ambient Intermolecular [2 + 2] Cycloaddition: An Example of
 Carbophilicity and Oxophilicity Competition in Au/Ag Catalysis.
;
_journal_issue 9
_journal_name_full 'Organic letters'
_journal_page_first 2478
_journal_page_last 2481
_journal_paper_doi 10.1021/ol500854m
_journal_volume 16
_journal_year 2014
_chemical_formula_sum 'C34 H28 O4'
_chemical_formula_weight 500.56
_chemical_name_systematic
; 
 ? 
;
_space_group_IT_number 14
_symmetry_cell_setting monoclinic
_symmetry_space_group_name_Hall '-P 2ybc'
_symmetry_space_group_name_H-M 'P 1 21/c 1'
_atom_sites_solution_hydrogens geom
_atom_sites_solution_primary direct
_atom_sites_solution_secondary difmap
_audit_creation_method SHELXL-97
_cell_angle_alpha 90.00
_cell_angle_beta 96.205(1)
_cell_angle_gamma 90.00
_cell_formula_units_Z 4
_cell_length_a 9.3001(6)
_cell_length_b 17.6333(13)
_cell_length_c 16.8483(13)
_cell_measurement_reflns_used 5220
_cell_measurement_temperature 293(2)
_cell_measurement_theta_max 27.31
_cell_measurement_theta_min 2.43
_cell_volume 2746.8(3)
_computing_structure_refinement 'SHELXL-97 (Sheldrick, 1997)'
_computing_structure_solution 'SHELXS-97 (Sheldrick, 1990)'
_diffrn_ambient_temperature 293(2)
_diffrn_measured_fraction_theta_full 0.990
_diffrn_measured_fraction_theta_max 0.990
_diffrn_radiation_monochromator graphite
_diffrn_radiation_source 'fine-focus sealed tube'
_diffrn_radiation_type MoK\a
_diffrn_radiation_wavelength 0.71073
_diffrn_reflns_av_R_equivalents 0.0554
_diffrn_reflns_av_sigmaI/netI 0.0729
_diffrn_reflns_limit_h_max 12
_diffrn_reflns_limit_h_min -10
_diffrn_reflns_limit_k_max 22
_diffrn_reflns_limit_k_min -22
_diffrn_reflns_limit_l_max 21
_diffrn_reflns_limit_l_min -21
_diffrn_reflns_number 19347
_diffrn_reflns_theta_full 27.50
_diffrn_reflns_theta_max 27.50
_diffrn_reflns_theta_min 2.31
_diffrn_standards_decay_% none
_exptl_absorpt_coefficient_mu 0.078
_exptl_absorpt_correction_T_max 0.9969
_exptl_absorpt_correction_T_min 0.9574
_exptl_absorpt_correction_type multi-scan
_exptl_absorpt_process_details SADABS
_exptl_crystal_colour colorless
_exptl_crystal_density_diffrn 1.210
_exptl_crystal_density_method 'not measured'
_exptl_crystal_description parallelopiped
_exptl_crystal_F_000 1056
_exptl_crystal_size_max 0.56
_exptl_crystal_size_mid 0.24
_exptl_crystal_size_min 0.04
_refine_diff_density_max 0.171
_refine_diff_density_min -0.156
_refine_diff_density_rms 0.035
_refine_ls_extinction_method none
_refine_ls_goodness_of_fit_ref 0.997
_refine_ls_hydrogen_treatment riding
_refine_ls_matrix_type full
_refine_ls_number_parameters 345
_refine_ls_number_reflns 6244
_refine_ls_number_restraints 0
_refine_ls_restrained_S_all 0.997
_refine_ls_R_factor_all 0.1111
_refine_ls_R_factor_gt 0.0503
_refine_ls_shift/su_max 0.001
_refine_ls_shift/su_mean 0.000
_refine_ls_structure_factor_coef Fsqd
_refine_ls_weighting_details 'calc w=1/[\s^2^(Fo^2^)+(0.0527P)^2^+0.4064P] where P=(Fo^2^+2Fc^2^)/3'
_refine_ls_weighting_scheme calc
_refine_ls_wR_factor_gt 0.1188
_refine_ls_wR_factor_ref 0.1469
_reflns_number_gt 3384
_reflns_number_total 6244
_reflns_threshold_expression >2sigma(I)
_cod_data_source_file ol500854m_si_004.cif
_cod_data_source_block xs39ccd
_cod_depositor_comments 'Adding full bibliography for 1514356--1514358.cif.'
_cod_original_sg_symbol_H-M P21/c
_cod_database_code 1514357

loop_
_symmetry_equiv_pos_as_xyz
'x, y, z'
'-x, y+1/2, -z+1/2'
'-x, -y, -z'
'x, -y-1/2, z-1/2'

loop_
_atom_site_label
_atom_site_type_symbol
_atom_site_fract_x
_atom_site_fract_y
_atom_site_fract_z
_atom_site_U_iso_or_equiv
_atom_site_adp_type
_atom_site_occupancy
_atom_site_symmetry_multiplicity
_atom_site_calc_flag
_atom_site_refinement_flags
O1 O 0.04235(14) 0.75493(7) 0.70453(8) 0.0509(4) Uani 1 1 d .
O2 O -0.09172(17) 0.76400(9) 0.58510(9) 0.0666(4) Uani 1 1 d .
O3 O -0.05848(13) 1.04511(8) 0.60138(8) 0.0493(4) Uani 1 1 d .
O4 O 0.09934(16) 1.08413(10) 0.70400(10) 0.0711(5) Uani 1 1 d .
C1 C 0.05233(19) 0.89283(11) 0.65801(12) 0.0452(5) Uani 1 1 d .
C2 C -0.08300(18) 0.93146(11) 0.67164(12) 0.0443(5) Uani 1 1 d .
C3 C -0.13044(18) 0.86682(11) 0.72359(12) 0.0449(5) Uani 1 1 d .
H3 H -0.1975 0.8337 0.6908 0.054 Uiso 1 1 calc R
C4 C 0.03042(19) 0.83485(11) 0.72313(12) 0.0448(5) Uani 1 1 d .
C5 C 0.15008(19) 0.90593(12) 0.60651(12) 0.0471(5) Uani 1 1 d .
H5 H 0.1286 0.9471 0.5728 0.056 Uiso 1 1 calc R
C6 C 0.28420(19) 0.86682(12) 0.59419(12) 0.0488(5) Uani 1 1 d .
C7 C 0.3422(2) 0.80597(14) 0.63947(14) 0.0644(6) Uani 1 1 d .
H7 H 0.2940 0.7874 0.6810 0.077 Uiso 1 1 calc R
C8 C 0.4711(2) 0.77276(17) 0.62342(16) 0.0774(8) Uani 1 1 d .
H8 H 0.5082 0.7318 0.6539 0.093 Uiso 1 1 calc R
C9 C 0.5442(2) 0.79979(19) 0.56307(16) 0.0822(9) Uani 1 1 d .
H9 H 0.6311 0.7777 0.5528 0.099 Uiso 1 1 calc R
C10 C 0.4888(2) 0.85930(19) 0.51808(16) 0.0842(9) Uani 1 1 d .
H10 H 0.5378 0.8775 0.4767 0.101 Uiso 1 1 calc R
C11 C 0.3610(2) 0.89277(15) 0.53342(14) 0.0668(7) Uani 1 1 d .
H11 H 0.3253 0.9336 0.5024 0.080 Uiso 1 1 calc R
C12 C -0.13642(18) 0.99967(11) 0.65157(11) 0.0438(5) Uani 1 1 d .
C13 C 0.0608(2) 1.08393(12) 0.63427(15) 0.0527(5) Uani 1 1 d .
C14 C 0.1314(2) 1.12368(15) 0.57051(16) 0.0721(7) Uani 1 1 d .
H14A H 0.2061 1.1565 0.5946 0.108 Uiso 1 1 calc R
H14B H 0.0606 1.1531 0.5382 0.108 Uiso 1 1 calc R
H14C H 0.1730 1.0869 0.5377 0.108 Uiso 1 1 calc R
C15 C -0.27049(19) 1.03532(11) 0.67268(12) 0.0453(5) Uani 1 1 d .
C16 C -0.2795(2) 1.11356(13) 0.68060(14) 0.0584(6) Uani 1 1 d .
H16 H -0.2006 1.1436 0.6717 0.070 Uiso 1 1 calc R
C17 C -0.4041(2) 1.14745(14) 0.70150(16) 0.0705(7) Uani 1 1 d .
H17 H -0.4085 1.1999 0.7067 0.085 Uiso 1 1 calc R
C18 C -0.5211(2) 1.10374(15) 0.71453(16) 0.0711(7) Uani 1 1 d .
H18 H -0.6044 1.1263 0.7296 0.085 Uiso 1 1 calc R
C19 C -0.5149(2) 1.02656(15) 0.70528(16) 0.0702(7) Uani 1 1 d .
H19 H -0.5950 0.9971 0.7131 0.084 Uiso 1 1 calc R
C20 C -0.3909(2) 0.99223(13) 0.68454(14) 0.0574(6) Uani 1 1 d .
H20 H -0.3882 0.9398 0.6785 0.069 Uiso 1 1 calc R
C21 C -0.18782(19) 0.88014(12) 0.80218(12) 0.0471(5) Uani 1 1 d .
C22 C -0.1479(2) 0.94202(13) 0.84981(14) 0.0606(6) Uani 1 1 d .
H22 H -0.0855 0.9781 0.8324 0.073 Uiso 1 1 calc R
C23 C -0.2000(3) 0.95078(17) 0.92329(16) 0.0788(8) Uani 1 1 d .
H23 H -0.1723 0.9925 0.9550 0.095 Uiso 1 1 calc R
C24 C -0.2924(3) 0.8977(2) 0.94918(17) 0.0910(9) Uani 1 1 d .
H24 H -0.3266 0.9031 0.9987 0.109 Uiso 1 1 calc R
C25 C -0.3340(3) 0.83690(19) 0.90202(18) 0.0875(9) Uani 1 1 d .
H25 H -0.3978 0.8014 0.9192 0.105 Uiso 1 1 calc R
C26 C -0.2822(2) 0.82799(14) 0.82937(15) 0.0651(6) Uani 1 1 d .
H26 H -0.3111 0.7862 0.7979 0.078 Uiso 1 1 calc R
C27 C -0.0186(2) 0.72729(13) 0.63370(14) 0.0550(5) Uani 1 1 d .
C28 C 0.0200(3) 0.64562(14) 0.62554(16) 0.0793(8) Uani 1 1 d .
H28A H -0.0251 0.6161 0.6638 0.119 Uiso 1 1 calc R
H28B H 0.1231 0.6398 0.6349 0.119 Uiso 1 1 calc R
H28C H -0.0131 0.6285 0.5726 0.119 Uiso 1 1 calc R
C29 C 0.12329(19) 0.84555(12) 0.80149(12) 0.0470(5) Uani 1 1 d .
C30 C 0.1150(2) 0.79400(13) 0.86282(13) 0.0593(6) Uani 1 1 d .
H30 H 0.0540 0.7523 0.8547 0.071 Uiso 1 1 calc R
C31 C 0.1958(3) 0.80335(17) 0.93571(15) 0.0772(7) Uani 1 1 d .
H31 H 0.1904 0.7677 0.9760 0.093 Uiso 1 1 calc R
C32 C 0.2839(3) 0.86533(19) 0.94871(17) 0.0848(8) Uani 1 1 d .
H32 H 0.3389 0.8717 0.9977 0.102 Uiso 1 1 calc R
C33 C 0.2911(3) 0.91793(18) 0.88929(17) 0.0869(8) Uani 1 1 d .
H33 H 0.3503 0.9602 0.8983 0.104 Uiso 1 1 calc R
C34 C 0.2108(2) 0.90838(15) 0.81610(14) 0.0678(7) Uani 1 1 d .
H34 H 0.2157 0.9446 0.7763 0.081 Uiso 1 1 calc R

loop_
_atom_site_aniso_label
_atom_site_aniso_U_11
_atom_site_aniso_U_22
_atom_site_aniso_U_33
_atom_site_aniso_U_23
_atom_site_aniso_U_13
_atom_site_aniso_U_12
O1 0.0605(8) 0.0422(8) 0.0509(8) 0.0000(7) 0.0096(7) 0.0068(7)
O2 0.0742(10) 0.0637(10) 0.0604(10) -0.0019(8) -0.0003(8) 0.0101(8)
O3 0.0423(7) 0.0544(9) 0.0522(8) 0.0128(7) 0.0095(6) -0.0004(6)
O4 0.0651(9) 0.0888(13) 0.0597(11) -0.0007(9) 0.0084(8) -0.0171(9)
C1 0.0426(9) 0.0470(12) 0.0468(12) 0.0040(9) 0.0085(9) 0.0040(9)
C2 0.0401(9) 0.0460(12) 0.0480(11) 0.0067(9) 0.0104(8) 0.0025(9)
C3 0.0408(9) 0.0436(11) 0.0517(12) 0.0015(9) 0.0121(9) 0.0000(9)
C4 0.0447(9) 0.0401(11) 0.0514(12) 0.0024(9) 0.0135(9) 0.0042(9)
C5 0.0450(9) 0.0515(12) 0.0459(12) 0.0027(9) 0.0104(9) 0.0030(9)
C6 0.0414(9) 0.0635(14) 0.0423(11) -0.0056(10) 0.0090(9) 0.0005(10)
C7 0.0523(11) 0.0788(17) 0.0640(15) 0.0018(13) 0.0159(11) 0.0150(12)
C8 0.0578(13) 0.098(2) 0.0765(18) -0.0043(15) 0.0082(13) 0.0276(13)
C9 0.0484(12) 0.130(3) 0.0686(17) -0.0273(17) 0.0101(12) 0.0202(15)
C10 0.0556(13) 0.139(3) 0.0619(17) -0.0061(17) 0.0233(12) 0.0091(16)
C11 0.0500(11) 0.0968(19) 0.0558(14) 0.0029(13) 0.0161(10) 0.0057(12)
C12 0.0382(9) 0.0490(12) 0.0452(11) 0.0058(9) 0.0089(8) -0.0025(9)
C13 0.0447(10) 0.0538(14) 0.0613(15) 0.0061(11) 0.0142(10) 0.0034(10)
C14 0.0647(13) 0.0735(17) 0.0814(18) 0.0145(13) 0.0228(13) -0.0165(12)
C15 0.0407(9) 0.0488(12) 0.0466(11) 0.0060(9) 0.0060(8) 0.0021(9)
C16 0.0481(11) 0.0504(14) 0.0780(16) -0.0029(11) 0.0119(11) -0.0008(10)
C17 0.0607(13) 0.0584(15) 0.0925(19) -0.0140(13) 0.0085(13) 0.0107(12)
C18 0.0478(11) 0.0810(19) 0.0860(19) -0.0194(14) 0.0135(12) 0.0107(12)
C19 0.0423(11) 0.0770(18) 0.0940(19) -0.0067(15) 0.0199(11) -0.0054(11)
C20 0.0468(10) 0.0547(14) 0.0720(15) 0.0000(11) 0.0118(10) -0.0014(10)
C21 0.0441(9) 0.0452(12) 0.0541(13) 0.0066(10) 0.0149(9) 0.0053(9)
C22 0.0643(13) 0.0561(14) 0.0644(15) -0.0006(11) 0.0213(11) 0.0017(11)
C23 0.0914(17) 0.0841(19) 0.0639(16) -0.0116(14) 0.0221(14) 0.0124(15)
C24 0.0933(19) 0.124(3) 0.0619(18) 0.0090(18) 0.0393(15) 0.0128(19)
C25 0.0890(18) 0.102(2) 0.080(2) 0.0187(18) 0.0450(16) -0.0073(17)
C26 0.0671(13) 0.0626(15) 0.0697(16) 0.0117(12) 0.0268(12) -0.0066(12)
C27 0.0616(12) 0.0529(14) 0.0522(14) -0.0020(11) 0.0144(11) 0.0035(11)
C28 0.112(2) 0.0547(16) 0.0716(18) -0.0094(12) 0.0118(15) 0.0123(14)
C29 0.0443(9) 0.0489(12) 0.0497(12) 0.0011(10) 0.0141(9) 0.0082(9)
C30 0.0730(13) 0.0531(14) 0.0526(14) 0.0033(11) 0.0104(11) 0.0091(11)
C31 0.0978(19) 0.0796(19) 0.0537(16) 0.0076(13) 0.0061(14) 0.0206(16)
C32 0.0823(17) 0.115(3) 0.0551(17) -0.0090(17) -0.0034(13) 0.0081(18)
C33 0.0800(17) 0.108(2) 0.0715(19) -0.0071(17) 0.0011(15) -0.0227(16)
C34 0.0643(13) 0.0835(18) 0.0560(15) 0.0055(12) 0.0081(12) -0.0169(13)

loop_
_atom_type_symbol
_atom_type_description
_atom_type_scat_dispersion_real
_atom_type_scat_dispersion_imag
_atom_type_scat_source
C C 0.0033 0.0016 'International Tables Vol C Tables 4.2.6.8 and 6.1.1.4'
H H 0.0000 0.0000 'International Tables Vol C Tables 4.2.6.8 and 6.1.1.4'
O O 0.0106 0.0060 'International Tables Vol C Tables 4.2.6.8 and 6.1.1.4'

loop_
_geom_angle_atom_site_label_1
_geom_angle_atom_site_label_2
_geom_angle_atom_site_label_3
_geom_angle
C27 O1 C4 120.35(16)
C13 O3 C12 119.00(16)
C5 C1 C2 132.19(18)
C5 C1 C4 136.94(17)
C2 C1 C4 90.86(14)
C12 C2 C1 132.93(17)
C12 C2 C3 134.05(16)
C1 C2 C3 92.80(14)
C21 C3 C2 122.73(17)
C21 C3 C4 118.82(16)
C2 C3 C4 86.11(13)
C21 C3 H3 109.0
C2 C3 H3 109.0
C4 C3 H3 109.0
O1 C4 C29 105.10(15)
O1 C4 C1 118.37(16)
C29 C4 C1 115.84(16)
O1 C4 C3 115.90(15)
C29 C4 C3 113.50(15)
C1 C4 C3 88.00(13)
C1 C5 C6 131.24(19)
C1 C5 H5 114.4
C6 C5 H5 114.4
C11 C6 C7 117.32(18)
C11 C6 C5 117.7(2)
C7 C6 C5 124.98(18)
C8 C7 C6 120.7(2)
C8 C7 H7 119.6
C6 C7 H7 119.6
C9 C8 C7 120.5(3)
C9 C8 H8 119.8
C7 C8 H8 119.8
C10 C9 C8 119.6(2)
C10 C9 H9 120.2
C8 C9 H9 120.2
C9 C10 C11 120.5(2)
C9 C10 H10 119.7
C11 C10 H10 119.7
C10 C11 C6 121.4(2)
C10 C11 H11 119.3
C6 C11 H11 119.3
C2 C12 O3 117.44(15)
C2 C12 C15 128.79(17)
O3 C12 C15 113.75(16)
O4 C13 O3 123.05(19)
O4 C13 C14 126.8(2)
O3 C13 C14 110.1(2)
C13 C14 H14A 109.5
C13 C14 H14B 109.5
H14A C14 H14B 109.5
C13 C14 H14C 109.5
H14A C14 H14C 109.5
H14B C14 H14C 109.5
C20 C15 C16 118.19(18)
C20 C15 C12 121.26(18)
C16 C15 C12 120.54(17)
C17 C16 C15 121.0(2)
C17 C16 H16 119.5
C15 C16 H16 119.5
C18 C17 C16 120.0(2)
C18 C17 H17 120.0
C16 C17 H17 120.0
C17 C18 C19 119.7(2)
C17 C18 H18 120.1
C19 C18 H18 120.1
C18 C19 C20 120.7(2)
C18 C19 H19 119.6
C20 C19 H19 119.6
C19 C20 C15 120.4(2)
C19 C20 H20 119.8
C15 C20 H20 119.8
C22 C21 C26 118.2(2)
C22 C21 C3 122.54(18)
C26 C21 C3 119.2(2)
C21 C22 C23 120.6(2)
C21 C22 H22 119.7
C23 C22 H22 119.7
C24 C23 C22 119.9(3)
C24 C23 H23 120.0
C22 C23 H23 120.0
C25 C24 C23 119.9(2)
C25 C24 H24 120.1
C23 C24 H24 120.1
C24 C25 C26 120.3(3)
C24 C25 H25 119.9
C26 C25 H25 119.9
C25 C26 C21 121.1(3)
C25 C26 H26 119.5
C21 C26 H26 119.5
O2 C27 O1 124.1(2)
O2 C27 C28 125.7(2)
O1 C27 C28 110.2(2)
C27 C28 H28A 109.5
C27 C28 H28B 109.5
H28A C28 H28B 109.5
C27 C28 H28C 109.5
H28A C28 H28C 109.5
H28B C28 H28C 109.5
C34 C29 C30 118.2(2)
C34 C29 C4 121.78(19)
C30 C29 C4 119.88(19)
C31 C30 C29 121.2(2)
C31 C30 H30 119.4
C29 C30 H30 119.4
C32 C31 C30 119.8(3)
C32 C31 H31 120.1
C30 C31 H31 120.1
C31 C32 C33 119.9(3)
C31 C32 H32 120.1
C33 C32 H32 120.1
C32 C33 C34 120.3(3)
C32 C33 H33 119.8
C34 C33 H33 119.8
C29 C34 C33 120.6(2)
C29 C34 H34 119.7
C33 C34 H34 119.7

loop_
_geom_bond_atom_site_label_1
_geom_bond_atom_site_label_2
_geom_bond_distance
O1 C27 1.355(3)
O1 C4 1.451(2)
O2 C27 1.197(3)
O3 C13 1.369(2)
O3 C12 1.420(2)
O4 C13 1.191(3)
C1 C5 1.343(2)
C1 C2 1.471(2)
C1 C4 1.529(3)
C2 C12 1.331(3)
C2 C3 1.531(3)
C3 C21 1.499(3)
C3 C4 1.599(2)
C3 H3 0.9800
C4 C29 1.509(3)
C5 C6 1.460(3)
C5 H5 0.9300
C6 C11 1.387(3)
C6 C7 1.391(3)
C7 C8 1.387(3)
C7 H7 0.9300
C8 C9 1.368(4)
C8 H8 0.9300
C9 C10 1.363(4)
C9 H9 0.9300
C10 C11 1.377(3)
C10 H10 0.9300
C11 H11 0.9300
C12 C15 1.474(2)
C13 C14 1.493(3)
C14 H14A 0.9600
C14 H14B 0.9600
C14 H14C 0.9600
C15 C20 1.386(3)
C15 C16 1.389(3)
C16 C17 1.383(3)
C16 H16 0.9300
C17 C18 1.370(3)
C17 H17 0.9300
C18 C19 1.372(3)
C18 H18 0.9300
C19 C20 1.380(3)
C19 H19 0.9300
C20 H20 0.9300
C21 C22 1.381(3)
C21 C26 1.383(3)
C22 C23 1.386(3)
C22 H22 0.9300
C23 C24 1.374(4)
C23 H23 0.9300
C24 C25 1.365(4)
C24 H24 0.9300
C25 C26 1.372(3)
C25 H25 0.9300
C26 H26 0.9300
C27 C28 1.494(3)
C28 H28A 0.9600
C28 H28B 0.9600
C28 H28C 0.9600
C29 C34 1.381(3)
C29 C30 1.385(3)
C30 C31 1.378(3)
C30 H30 0.9300
C31 C32 1.369(4)
C31 H31 0.9300
C32 C33 1.372(4)
C32 H32 0.9300
C33 C34 1.381(3)
C33 H33 0.9300
C34 H34 0.9300

loop_
_geom_torsion_atom_site_label_1
_geom_torsion_atom_site_label_2
_geom_torsion_atom_site_label_3
_geom_torsion_atom_site_label_4
_geom_torsion
C5 C1 C2 C12 -17.6(4)
C4 C1 C2 C12 163.3(2)
C5 C1 C2 C3 167.3(2)
C4 C1 C2 C3 -11.78(16)
C12 C2 C3 C21 -41.6(3)
C1 C2 C3 C21 133.33(18)
C12 C2 C3 C4 -163.7(2)
C1 C2 C3 C4 11.28(15)
C27 O1 C4 C29 -174.15(15)
C27 O1 C4 C1 -42.9(2)
C27 O1 C4 C3 59.7(2)
C5 C1 C4 O1 -49.2(3)
C2 C1 C4 O1 129.81(16)
C5 C1 C4 C29 77.0(3)
C2 C1 C4 C29 -103.99(17)
C5 C1 C4 C3 -167.7(3)
C2 C1 C4 C3 11.26(15)
C21 C3 C4 O1 102.9(2)
C2 C3 C4 O1 -131.61(16)
C21 C3 C4 C29 -18.9(2)
C2 C3 C4 C29 106.58(17)
C21 C3 C4 C1 -136.36(18)
C2 C3 C4 C1 -10.84(15)
C2 C1 C5 C6 179.8(2)
C4 C1 C5 C6 -1.5(4)
C1 C5 C6 C11 177.9(2)
C1 C5 C6 C7 -3.0(4)
C11 C6 C7 C8 -0.5(3)
C5 C6 C7 C8 -179.6(2)
C6 C7 C8 C9 0.6(4)
C7 C8 C9 C10 -0.6(4)
C8 C9 C10 C11 0.7(4)
C9 C10 C11 C6 -0.6(4)
C7 C6 C11 C10 0.5(3)
C5 C6 C11 C10 179.7(2)
C1 C2 C12 O3 6.1(3)
C3 C2 C12 O3 179.2(2)
C1 C2 C12 C15 -175.6(2)
C3 C2 C12 C15 -2.5(4)
C13 O3 C12 C2 -79.7(2)
C13 O3 C12 C15 101.78(19)
C12 O3 C13 O4 -3.3(3)
C12 O3 C13 C14 176.30(17)
C2 C12 C15 C20 -30.9(3)
O3 C12 C15 C20 147.41(19)
C2 C12 C15 C16 149.6(2)
O3 C12 C15 C16 -32.1(3)
C20 C15 C16 C17 1.4(3)
C12 C15 C16 C17 -179.1(2)
C15 C16 C17 C18 -0.1(4)
C16 C17 C18 C19 -1.2(4)
C17 C18 C19 C20 1.3(4)
C18 C19 C20 C15 0.0(4)
C16 C15 C20 C19 -1.3(3)
C12 C15 C20 C19 179.2(2)
C2 C3 C21 C22 -28.6(3)
C4 C3 C21 C22 76.6(2)
C2 C3 C21 C26 152.79(19)
C4 C3 C21 C26 -102.0(2)
C26 C21 C22 C23 0.8(3)
C3 C21 C22 C23 -177.9(2)
C21 C22 C23 C24 -0.1(4)
C22 C23 C24 C25 -0.8(4)
C23 C24 C25 C26 1.0(5)
C24 C25 C26 C21 -0.3(4)
C22 C21 C26 C25 -0.6(3)
C3 C21 C26 C25 178.1(2)
C4 O1 C27 O2 -4.8(3)
C4 O1 C27 C28 174.73(17)
O1 C4 C29 C34 139.43(18)
C1 C4 C29 C34 6.8(3)
C3 C4 C29 C34 -92.9(2)
O1 C4 C29 C30 -44.7(2)
C1 C4 C29 C30 -177.40(17)
C3 C4 C29 C30 82.9(2)
C34 C29 C30 C31 -2.3(3)
C4 C29 C30 C31 -178.32(19)
C29 C30 C31 C32 1.2(4)
C30 C31 C32 C33 0.3(4)
C31 C32 C33 C34 -0.6(4)
C30 C29 C34 C33 2.0(3)
C4 C29 C34 C33 177.9(2)
C32 C33 C34 C29 -0.6(4)
